data_4085117
loop_
_publ_author_name
'Deacon, Glen B.'
'Jaroschik, Florian'
'Junk, Peter C.'
'Kelly, Rory P.'

_publ_section_title
;
 Bulky Group 2 Octaphenylmetallocenes and Direct Access to Calcium and
 Ytterbium Pseudo-Grignard Complexes
;
_journal_issue 11
_journal_name_full Organometallics
_journal_page_first 2369
_journal_paper_doi 10.1021/om501150b
_journal_volume 34
_journal_year 2015
_chemical_formula_moiety 'C74 H58 Br2 O4 Yb2, 3(C4 H8 O)'
_chemical_formula_sum 'C86 H82 Br2 O7 Yb2'
_chemical_formula_weight 1733.41
_space_group_crystal_system triclinic
_space_group_IT_number 2
_space_group_name_Hall '-P 1'
_space_group_name_H-M_alt 'P -1'
_symmetry_space_group_name_Hall '-P 1'
_symmetry_space_group_name_H-M 'P -1'
_atom_sites_solution_hydrogens geom
_audit_creation_date 2014-11-04
_audit_creation_method
;
Olex2 1.2
(compiled 2014.09.19 svn.r3010 for OlexSys, GUI svn.r4874)
;
_cell_angle_alpha 93.069(2)
_cell_angle_beta 90.738(2)
_cell_angle_gamma 115.190(2)
_cell_formula_units_Z 1
_cell_length_a 11.3758(4)
_cell_length_b 12.5225(5)
_cell_length_c 14.3701(5)
_cell_measurement_reflns_used 9894
_cell_measurement_temperature 123
_cell_measurement_theta_max 28.44
_cell_measurement_theta_min 2.39
_cell_volume 1848.30(12)
_computing_molecular_graphics 'Olex2 (Dolomanov et al., 2009)'
_computing_publication_material 'Olex2 (Dolomanov et al., 2009)'
_computing_structure_refinement 'ShelXL (Sheldrick, 2008)'
_computing_structure_solution 'ShelXS (Sheldrick, 2008)'
_diffrn_ambient_temperature 123
_diffrn_measured_fraction_theta_full 0.990
_diffrn_measured_fraction_theta_max 0.964
_diffrn_measurement_device_type 'Bruker APEX-II CCD'
_diffrn_measurement_method '\f and \w scans'
_diffrn_radiation_monochromator graphite
_diffrn_radiation_type MoK\a
_diffrn_radiation_wavelength 0.71073
_diffrn_reflns_av_R_equivalents 0.0205
_diffrn_reflns_av_unetI/netI 0.0305
_diffrn_reflns_Laue_measured_fraction_full 0.990
_diffrn_reflns_Laue_measured_fraction_max 0.964
_diffrn_reflns_limit_h_max 15
_diffrn_reflns_limit_h_min -15
_diffrn_reflns_limit_k_max 14
_diffrn_reflns_limit_k_min -16
_diffrn_reflns_limit_l_max 18
_diffrn_reflns_limit_l_min -19
_diffrn_reflns_number 21750
_diffrn_reflns_point_group_measured_fraction_full 0.990
_diffrn_reflns_point_group_measured_fraction_max 0.964
_diffrn_reflns_theta_full 26.000
_diffrn_reflns_theta_max 28.568
_diffrn_reflns_theta_min 3.264
_diffrn_standards_number 0
_exptl_absorpt_coefficient_mu 3.650
_exptl_absorpt_correction_T_max 0.7457
_exptl_absorpt_correction_T_min 0.6600
_exptl_absorpt_correction_type multi-scan
_exptl_absorpt_process_details
;
SADABS-2008/1 (Bruker,2008) was used for absorption correction.
wR2(int) was 0.1130 before and 0.0309 after correction.
The Ratio of minimum to maximum transmission is 0.8851.
The \l/2 correction factor is 0.0015.
;
_exptl_crystal_colour colourless
_exptl_crystal_colour_primary colourless
_exptl_crystal_density_diffrn 1.557
_exptl_crystal_description plate
_exptl_crystal_F_000 864
_exptl_crystal_size_max 0.18
_exptl_crystal_size_mid 0.15
_exptl_crystal_size_min 0.05
_refine_diff_density_max 0.913
_refine_diff_density_min -0.533
_refine_diff_density_rms 0.099
_refine_ls_extinction_method none
_refine_ls_goodness_of_fit_ref 1.059
_refine_ls_hydrogen_treatment constr
_refine_ls_matrix_type full
_refine_ls_number_parameters 460
_refine_ls_number_reflns 9095
_refine_ls_number_restraints 25
_refine_ls_restrained_S_all 1.059
_refine_ls_R_factor_all 0.0278
_refine_ls_R_factor_gt 0.0229
_refine_ls_shift/su_max 0.005
_refine_ls_shift/su_mean 0.000
_refine_ls_structure_factor_coef Fsqd
_refine_ls_weighting_details 'w=1/[\s^2^(Fo^2^)+(0.0255P)^2^+1.4632P] where P=(Fo^2^+2Fc^2^)/3'
_refine_ls_weighting_scheme calc
_refine_ls_wR_factor_gt 0.0537
_refine_ls_wR_factor_ref 0.0555
_reflns_Friedel_coverage 0.000
_reflns_number_gt 8228
_reflns_number_total 9095
_reflns_threshold_expression 'I > 2\s(I)'
_cod_data_source_file om501150b_si_001.cif
_cod_data_source_block tri
_cod_depositor_comments 'Adding full bibliography for 4085114--4085119.cif.'
_cod_database_code 4085117
_shelx_space_group_comment
;
The symmetry employed for this shelxl refinement is uniquely defined
by the following loop, which should always be used as a source of
symmetry information in preference to the above space-group names.
They are only intended as comments.
;
_olex2_refinement_description
;
1. Fixed Uiso
 At 1.2 times of:
  All C(H) groups, All C(H,H) groups
2. Restrained distances
 O3-C100 \\sim O3-C103 \\sim O4-C104 \\sim O4-C107
 with sigma of 0.02
 C100-C101 \\sim C102-C103 \\sim C104-C105 \\sim C106-C107
 with sigma of 0.01
 C101-C102 \\sim C105-C106
 with sigma of 0.01
 O3-C101 \\sim O3-C102 \\sim O4-C105 \\sim O4-C106
 with sigma of 0.02
 C100-C102 \\sim C101-C103 \\sim C104-C106 \\sim C105-C107
 with sigma of 0.02
3. Others
 Fixed Sof: C104(0.5) H10I(0.5) H10J(0.5) C107(0.5) H10K(0.5) H10L(0.5)
 O4(0.5) C106(0.5) H10M(0.5) H10N(0.5) C105(0.5) H10O(0.5) H10P(0.5)
4.a Secondary CH2 refined with riding coordinates:
 C37(H37A,H37B), C34(H34A,H34B), C36(H36A,H36B), C35(H35A,H35B), C100(H10A,
 H10B), C102(H10C,H10D), C103(H10E,H10F), C101(H10G,H10H), C104(H10I,H10J),
 C107(H10K,H10L), C106(H10M,H10N), C105(H10O,H10P)
4.b Aromatic/amide H refined with riding coordinates:
 C1(H1), C19(H19), C14(H14), C20(H20), C29(H29), C17(H17), C25(H25), C11(H11),
 C22(H22), C7(H7), C21(H21), C10(H10), C16(H16), C13(H13), C23(H23), C15(H15),
 C8(H8), C27(H27), C26(H26), C9(H9), C28(H28)
;
_shelx_shelxl_version_number 2014/7
_olex2_submission_special_instructions 'No special instructions were received'

loop_
_space_group_symop_operation_xyz
'x, y, z'
'-x, -y, -z'

loop_
_atom_site_label
_atom_site_type_symbol
_atom_site_fract_x
_atom_site_fract_y
_atom_site_fract_z
_atom_site_U_iso_or_equiv
_atom_site_adp_type
_atom_site_occupancy
_atom_site_site_symmetry_order
_atom_site_calc_flag
_atom_site_refinement_flags_posn
_atom_site_refinement_flags_occupancy
_atom_site_disorder_assembly
_atom_site_disorder_group
Yb1 Yb 1.00389(2) 0.51878(2) 0.15599(2) 0.01106(3) Uani 1 1 d . . . .
Br1 Br 1.16372(2) 0.62530(2) 0.00150(2) 0.01447(5) Uani 1 1 d . . . .
O2 O 0.92945(17) 0.32699(16) 0.22373(12) 0.0182(4) Uani 1 1 d . . . .
C1 C 0.9426(2) 0.5903(2) 0.32179(16) 0.0132(5) Uani 1 1 d . . . .
H1 H 0.9491 0.5466 0.3720 0.016 Uiso 1 1 calc R . . .
C2 C 0.8303(2) 0.5611(2) 0.26412(16) 0.0117(4) Uani 1 1 d . . . .
C19 C 1.0569(2) 0.8585(2) 0.07917(17) 0.0161(5) Uani 1 1 d . . . .
H19 H 1.0207 0.7893 0.0383 0.019 Uiso 1 1 calc R . . .
C3 C 0.8614(2) 0.6491(2) 0.19771(16) 0.0117(4) Uani 1 1 d . . . .
C24 C 1.1764(2) 0.7542(2) 0.33575(17) 0.0153(5) Uani 1 1 d . . . .
C18 C 1.0543(2) 0.8481(2) 0.17520(17) 0.0130(5) Uani 1 1 d . . . .
C12 C 0.7676(2) 0.6740(2) 0.13998(16) 0.0129(5) Uani 1 1 d . . . .
C14 C 0.6170(3) 0.6380(3) 0.0090(2) 0.0241(6) Uani 1 1 d . . . .
H14 H 0.5761 0.5935 -0.0473 0.029 Uiso 1 1 calc R . . .
C20 C 1.1115(2) 0.9682(2) 0.04262(19) 0.0211(6) Uani 1 1 d . . . .
H20 H 1.1133 0.9735 -0.0231 0.025 Uiso 1 1 calc R . . .
C29 C 1.1994(2) 0.7505(3) 0.43101(18) 0.0203(5) Uani 1 1 d . . . .
H29 H 1.1289 0.7076 0.4688 0.024 Uiso 1 1 calc R . . .
C5 C 1.0435(2) 0.6945(2) 0.29316(16) 0.0122(5) Uani 1 1 d . . . .
C17 C 0.7408(3) 0.7690(2) 0.17005(18) 0.0195(5) Uani 1 1 d . . . .
H17 H 0.7844 0.8160 0.2247 0.023 Uiso 1 1 calc R . . .
C4 C 0.9933(2) 0.7323(2) 0.21666(16) 0.0122(5) Uani 1 1 d . . . .
C25 C 1.2839(2) 0.8177(2) 0.28311(19) 0.0198(5) Uani 1 1 d . . . .
H25 H 1.2718 0.8204 0.2179 0.024 Uiso 1 1 calc R . . .
C11 C 0.6244(2) 0.3834(2) 0.20862(18) 0.0188(5) Uani 1 1 d . . . .
H11 H 0.6508 0.3938 0.1460 0.023 Uiso 1 1 calc R . . .
C22 C 1.1603(2) 1.0619(2) 0.1962(2) 0.0222(6) Uani 1 1 d . . . .
H22 H 1.1948 1.1317 0.2366 0.027 Uiso 1 1 calc R . . .
C6 C 0.7024(2) 0.4634(2) 0.27954(17) 0.0128(5) Uani 1 1 d . . . .
C7 C 0.6594(2) 0.4458(2) 0.37099(18) 0.0187(5) Uani 1 1 d . . . .
H7 H 0.7100 0.4992 0.4208 0.022 Uiso 1 1 calc R . . .
C37 C 0.9531(3) 0.2334(2) 0.1759(2) 0.0251(6) Uani 1 1 d . . . .
H37A H 1.0473 0.2593 0.1676 0.030 Uiso 1 1 calc R . . .
H37B H 0.9076 0.2114 0.1138 0.030 Uiso 1 1 calc R . . .
C21 C 1.1635(2) 1.0706(2) 0.1007(2) 0.0231(6) Uani 1 1 d . . . .
H21 H 1.2009 1.1459 0.0752 0.028 Uiso 1 1 calc R . . .
C10 C 0.5092(3) 0.2891(3) 0.2278(2) 0.0258(6) Uani 1 1 d . . . .
H10 H 0.4577 0.2354 0.1784 0.031 Uiso 1 1 calc R . . .
C16 C 0.6517(3) 0.7962(3) 0.1217(2) 0.0242(6) Uani 1 1 d . . . .
H16 H 0.6339 0.8605 0.1438 0.029 Uiso 1 1 calc R . . .
C13 C 0.7051(3) 0.6101(2) 0.05823(19) 0.0217(5) Uani 1 1 d . . . .
H13 H 0.7228 0.5461 0.0354 0.026 Uiso 1 1 calc R . . .
C23 C 1.1071(2) 0.9522(2) 0.23335(19) 0.0189(5) Uani 1 1 d . . . .
H23 H 1.1065 0.9475 0.2991 0.023 Uiso 1 1 calc R . . .
C15 C 0.5887(2) 0.7293(3) 0.04112(19) 0.0224(6) Uani 1 1 d . . . .
H15 H 0.5264 0.7465 0.0083 0.027 Uiso 1 1 calc R . . .
C8 C 0.5436(3) 0.3510(3) 0.3891(2) 0.0259(6) Uani 1 1 d . . . .
H8 H 0.5158 0.3403 0.4514 0.031 Uiso 1 1 calc R . . .
C34 C 0.8577(3) 0.2815(3) 0.3058(2) 0.0270(6) Uani 1 1 d . . . .
H34A H 0.7883 0.3088 0.3134 0.032 Uiso 1 1 calc R . . .
H34B H 0.9162 0.3086 0.3622 0.032 Uiso 1 1 calc R . . .
C27 C 1.4281(3) 0.8723(3) 0.4181(2) 0.0292(7) Uani 1 1 d . . . .
H27 H 1.5130 0.9129 0.4459 0.035 Uiso 1 1 calc R . . .
C26 C 1.4068(3) 0.8762(3) 0.3238(2) 0.0266(6) Uani 1 1 d . . . .
H26 H 1.4777 0.9198 0.2866 0.032 Uiso 1 1 calc R . . .
C9 C 0.4685(3) 0.2724(3) 0.3186(2) 0.0294(7) Uani 1 1 d . . . .
H9 H 0.3896 0.2074 0.3318 0.035 Uiso 1 1 calc R . . .
C36 C 0.9011(4) 0.1296(3) 0.2369(2) 0.0368(8) Uani 1 1 d . . . .
H36A H 0.8622 0.0537 0.1986 0.044 Uiso 1 1 calc R . . .
H36B H 0.9706 0.1294 0.2788 0.044 Uiso 1 1 calc R . . .
C35 C 0.8003(4) 0.1495(3) 0.2910(2) 0.0385(8) Uani 1 1 d . . . .
H35A H 0.7870 0.1117 0.3511 0.046 Uiso 1 1 calc R . . .
H35B H 0.7163 0.1186 0.2550 0.046 Uiso 1 1 calc R . . .
C28 C 1.3242(3) 0.8087(3) 0.4712(2) 0.0281(6) Uani 1 1 d . . . .
H28 H 1.3381 0.8045 0.5360 0.034 Uiso 1 1 calc R . . .
C100 C 0.8500(4) 0.7756(3) 0.5149(2) 0.0484(10) Uani 1 1 d . . . .
H10A H 0.8037 0.7010 0.5459 0.058 Uiso 1 1 calc R . . .
H10B H 0.9402 0.7863 0.5048 0.058 Uiso 1 1 calc R . . .
O3 O 0.8507(3) 0.8712(2) 0.57064(15) 0.0421(6) Uani 1 1 d . . . .
C102 C 0.7950(4) 0.8925(3) 0.4170(2) 0.0392(8) Uani 1 1 d . . . .
H10C H 0.7192 0.8926 0.3825 0.047 Uiso 1 1 calc R . . .
H10D H 0.8753 0.9420 0.3857 0.047 Uiso 1 1 calc R . . .
C103 C 0.8002(4) 0.9354(3) 0.5171(2) 0.0421(9) Uani 1 1 d . . . .
H10E H 0.8571 1.0212 0.5254 0.051 Uiso 1 1 calc R . . .
H10F H 0.7122 0.9214 0.5370 0.051 Uiso 1 1 calc R . . .
C101 C 0.7826(5) 0.7704(4) 0.4234(2) 0.0576(12) Uani 1 1 d . . . .
H10G H 0.8253 0.7481 0.3712 0.069 Uiso 1 1 calc R . . .
H10H H 0.6901 0.7128 0.4228 0.069 Uiso 1 1 calc R . . .
C30 C 1.3341(3) 0.5725(3) 0.1855(2) 0.0280(7) Uani 1 1 d . . . .
C32 C 1.3495(3) 0.5412(3) 0.3465(2) 0.0305(7) Uani 1 1 d . . . .
C31 C 1.4194(3) 0.5483(3) 0.2556(2) 0.0359(8) Uani 1 1 d . . . .
C33 C 1.2072(3) 0.4775(3) 0.31363(19) 0.0268(6) Uani 1 1 d . . . .
O1 O 1.20162(16) 0.51776(17) 0.22107(12) 0.0197(4) Uani 1 1 d . . . .
C104 C 0.4114(10) 0.9400(14) 0.0647(7) 0.032(2) Uani 0.5 1 d . P A -1
H10I H 0.3589 0.9791 0.0917 0.038 Uiso 0.5 1 calc R P A -1
H10J H 0.3694 0.8553 0.0777 0.038 Uiso 0.5 1 calc R P A -1
C107 C 0.6100(10) 1.0834(9) 0.0468(7) 0.030(2) Uani 0.5 1 d . P A -1
H10K H 0.7035 1.1015 0.0525 0.036 Uiso 0.5 1 calc R P A -1
H10L H 0.5993 1.1562 0.0644 0.036 Uiso 0.5 1 calc R P A -1
O4 O 0.5380(5) 0.9931(4) 0.1042(3) 0.0414(12) Uani 0.5 1 d . P A -1
C106 C 0.5580(10) 1.0386(15) -0.0517(7) 0.039(3) Uani 0.5 1 d . P A -1
H10M H 0.5621 1.1040 -0.0893 0.047 Uiso 0.5 1 calc R P A -1
H10N H 0.6073 0.9988 -0.0824 0.047 Uiso 0.5 1 calc R P A -1
C105 C 0.4198(10) 0.9527(10) -0.0388(7) 0.036(3) Uani 0.5 1 d . P A -1
H10O H 0.3997 0.8757 -0.0728 0.043 Uiso 0.5 1 calc R P A -1
H10P H 0.3587 0.9839 -0.0614 0.043 Uiso 0.5 1 calc R P A -1

loop_
_atom_site_aniso_label
_atom_site_aniso_U_11
_atom_site_aniso_U_22
_atom_site_aniso_U_33
_atom_site_aniso_U_23
_atom_site_aniso_U_13
_atom_site_aniso_U_12
Yb1 0.01212(5) 0.01285(6) 0.00941(5) 0.00105(4) 0.00102(3) 0.00644(4)
Br1 0.01399(10) 0.01488(12) 0.01237(11) 0.00114(9) 0.00115(8) 0.00405(9)
O2 0.0275(9) 0.0161(9) 0.0150(9) 0.0047(7) 0.0056(7) 0.0125(8)
C1 0.0154(10) 0.0160(12) 0.0102(11) 0.0017(9) 0.0007(9) 0.0086(9)
C2 0.0121(10) 0.0130(12) 0.0117(11) -0.0003(9) 0.0014(8) 0.0070(9)
C19 0.0169(11) 0.0163(13) 0.0169(12) 0.0002(10) 0.0013(9) 0.0088(10)
C3 0.0130(10) 0.0112(11) 0.0120(11) -0.0015(9) 0.0007(8) 0.0065(9)
C24 0.0141(11) 0.0160(13) 0.0161(12) -0.0026(10) -0.0024(9) 0.0072(9)
C18 0.0107(10) 0.0122(12) 0.0155(12) -0.0002(9) -0.0006(9) 0.0042(9)
C12 0.0104(10) 0.0134(12) 0.0141(11) 0.0031(9) 0.0015(8) 0.0040(9)
C14 0.0251(13) 0.0215(15) 0.0228(14) -0.0013(11) -0.0115(11) 0.0079(11)
C20 0.0223(12) 0.0270(15) 0.0202(13) 0.0099(11) 0.0065(10) 0.0154(11)
C29 0.0196(12) 0.0288(15) 0.0148(12) -0.0029(11) -0.0025(10) 0.0131(11)
C5 0.0132(10) 0.0126(12) 0.0104(11) -0.0020(9) -0.0001(8) 0.0055(9)
C17 0.0250(13) 0.0202(14) 0.0164(13) -0.0007(10) -0.0008(10) 0.0130(11)
C4 0.0122(10) 0.0141(12) 0.0094(11) -0.0019(9) 0.0000(8) 0.0052(9)
C25 0.0170(11) 0.0209(14) 0.0201(13) 0.0011(11) 0.0005(10) 0.0066(10)
C11 0.0170(11) 0.0192(13) 0.0180(13) 0.0026(10) 0.0019(10) 0.0056(10)
C22 0.0164(11) 0.0152(13) 0.0315(15) -0.0023(11) -0.0035(11) 0.0039(10)
C6 0.0124(10) 0.0130(12) 0.0148(12) 0.0028(9) 0.0027(9) 0.0069(9)
C7 0.0180(11) 0.0228(14) 0.0147(12) 0.0033(10) 0.0021(9) 0.0080(10)
C37 0.0386(15) 0.0222(15) 0.0205(14) 0.0025(11) 0.0088(12) 0.0183(13)
C21 0.0174(11) 0.0164(13) 0.0364(16) 0.0105(12) 0.0065(11) 0.0070(10)
C10 0.0189(12) 0.0232(15) 0.0249(15) 0.0011(12) -0.0028(11) -0.0010(11)
C16 0.0292(14) 0.0283(16) 0.0248(14) 0.0046(12) 0.0043(11) 0.0211(12)
C13 0.0259(13) 0.0212(14) 0.0217(14) -0.0036(11) -0.0075(11) 0.0145(11)
C23 0.0182(11) 0.0177(13) 0.0187(13) -0.0018(10) -0.0020(10) 0.0061(10)
C15 0.0158(11) 0.0275(15) 0.0263(14) 0.0131(12) -0.0003(10) 0.0103(11)
C8 0.0199(12) 0.0329(17) 0.0208(14) 0.0103(12) 0.0067(11) 0.0064(12)
C34 0.0370(15) 0.0245(15) 0.0255(15) 0.0117(12) 0.0170(12) 0.0173(13)
C27 0.0170(12) 0.0328(17) 0.0350(17) -0.0151(13) -0.0126(12) 0.0104(12)
C26 0.0146(11) 0.0272(16) 0.0345(16) -0.0010(13) 0.0006(11) 0.0058(11)
C9 0.0167(12) 0.0316(17) 0.0297(16) 0.0122(13) 0.0026(11) -0.0007(12)
C36 0.061(2) 0.0228(16) 0.0348(18) 0.0103(14) 0.0195(16) 0.0242(15)
C35 0.051(2) 0.0278(17) 0.0388(19) 0.0131(15) 0.0196(16) 0.0175(15)
C28 0.0285(14) 0.0407(18) 0.0200(14) -0.0102(13) -0.0105(11) 0.0213(13)
C100 0.082(3) 0.044(2) 0.0348(19) 0.0049(17) -0.0061(19) 0.041(2)
O3 0.0624(16) 0.0422(15) 0.0248(12) -0.0059(10) -0.0121(11) 0.0268(13)
C102 0.064(2) 0.043(2) 0.0254(16) 0.0004(14) 0.0001(15) 0.0374(18)
C103 0.072(3) 0.040(2) 0.0264(17) -0.0055(15) -0.0026(16) 0.0363(19)
C101 0.120(4) 0.048(2) 0.0254(18) -0.0052(17) -0.010(2) 0.057(3)
C30 0.0151(12) 0.0478(19) 0.0249(15) 0.0048(13) 0.0026(11) 0.0167(13)
C32 0.0259(14) 0.048(2) 0.0207(14) 0.0038(13) -0.0055(11) 0.0190(14)
C31 0.0219(13) 0.062(2) 0.0317(17) 0.0156(16) 0.0013(12) 0.0240(15)
C33 0.0235(13) 0.0426(18) 0.0175(13) 0.0104(13) -0.0021(11) 0.0162(13)
O1 0.0161(8) 0.0273(11) 0.0180(9) 0.0067(8) -0.0005(7) 0.0109(8)
C104 0.018(5) 0.031(6) 0.036(5) -0.002(4) 0.009(4) 0.001(4)
C107 0.018(4) 0.025(7) 0.039(5) 0.005(4) 0.003(3) 0.000(4)
O4 0.038(3) 0.044(3) 0.041(3) 0.016(2) 0.006(2) 0.015(2)
C106 0.025(6) 0.042(7) 0.053(6) 0.017(4) 0.018(4) 0.014(5)
C105 0.032(6) 0.017(6) 0.047(5) 0.008(4) -0.010(4) -0.002(4)

loop_
_atom_type_symbol
_atom_type_description
_atom_type_scat_dispersion_real
_atom_type_scat_dispersion_imag
_atom_type_scat_source
C C 0.0033 0.0016 'International Tables Vol C Tables 4.2.6.8 and 6.1.1.4'
H H 0.0000 0.0000 'International Tables Vol C Tables 4.2.6.8 and 6.1.1.4'
Br Br -0.2901 2.4595 'International Tables Vol C Tables 4.2.6.8 and 6.1.1.4'
O O 0.0106 0.0060 'International Tables Vol C Tables 4.2.6.8 and 6.1.1.4'
Yb Yb -0.3850 5.5486 'International Tables Vol C Tables 4.2.6.8 and 6.1.1.4'

loop_
_geom_angle_atom_site_label_1
_geom_angle_atom_site_label_2
_geom_angle_atom_site_label_3
_geom_angle
_geom_angle_site_symmetry_3
Br1 Yb1 Br1 79.261(8) 2_765
O2 Yb1 Br1 134.62(4) .
O2 Yb1 Br1 82.37(4) 2_765
O2 Yb1 C1 84.25(7) .
O2 Yb1 C2 87.44(6) .
O2 Yb1 C3 116.15(6) .
O2 Yb1 C5 110.32(6) .
O2 Yb1 C4 132.40(6) .
C1 Yb1 Br1 137.84(5) .
C1 Yb1 Br1 130.31(5) 2_765
C1 Yb1 C2 30.11(7) .
C1 Yb1 C3 49.20(7) .
C1 Yb1 C5 29.87(7) .
C1 Yb1 C4 48.77(7) .
C2 Yb1 Br1 136.76(5) .
C2 Yb1 Br1 101.54(5) 2_765
C2 Yb1 C3 29.90(7) .
C2 Yb1 C5 49.56(7) .
C2 Yb1 C4 48.97(7) .
C3 Yb1 Br1 106.91(5) .
C3 Yb1 Br1 96.38(5) 2_765
C3 Yb1 C4 29.46(6) .
C5 Yb1 Br1 145.53(5) 2_765
C5 Yb1 Br1 108.21(5) .
C5 Yb1 C3 49.15(7) .
C5 Yb1 C4 29.56(7) .
C4 Yb1 Br1 119.56(5) 2_765
C4 Yb1 Br1 92.51(4) .
O1 Yb1 Br1 129.21(5) 2_765
O1 Yb1 Br1 84.26(4) .
O1 Yb1 O2 76.03(6) .
O1 Yb1 C1 92.76(7) .
O1 Yb1 C2 122.40(7) .
O1 Yb1 C3 134.42(7) .
O1 Yb1 C5 85.27(7) .
O1 Yb1 C4 108.79(7) .
Yb1 Br1 Yb1 100.738(8) 2_765
C37 O2 Yb1 119.28(14) .
C34 O2 Yb1 132.24(15) .
C34 O2 C37 108.44(19) .
Yb1 C1 H1 113.6 .
C2 C1 Yb1 76.15(13) .
C2 C1 H1 125.3 .
C5 C1 Yb1 77.14(13) .
C5 C1 H1 125.3 .
C5 C1 C2 109.4(2) .
C1 C2 Yb1 73.75(13) .
C1 C2 C3 107.5(2) .
C1 C2 C6 124.1(2) .
C3 C2 Yb1 77.47(12) .
C3 C2 C6 128.1(2) .
C6 C2 Yb1 119.66(15) .
C18 C19 H19 119.6 .
C20 C19 H19 119.6 .
C20 C19 C18 120.9(2) .
C2 C3 Yb1 72.64(13) .
C2 C3 C12 126.6(2) .
C2 C3 C4 107.5(2) .
C12 C3 Yb1 131.38(16) .
C4 C3 Yb1 76.15(13) .
C4 C3 C12 123.3(2) .
C29 C24 C5 121.0(2) .
C29 C24 C25 117.2(2) .
C25 C24 C5 121.8(2) .
C19 C18 C4 122.2(2) .
C19 C18 C23 118.0(2) .
C23 C18 C4 119.8(2) .
C17 C12 C3 117.7(2) .
C13 C12 C3 124.8(2) .
C13 C12 C17 117.5(2) .
C13 C14 H14 119.8 .
C15 C14 H14 119.8 .
C15 C14 C13 120.5(3) .
C19 C20 H20 119.6 .
C19 C20 C21 120.7(2) .
C21 C20 H20 119.6 .
C24 C29 H29 119.6 .
C28 C29 C24 120.9(2) .
C28 C29 H29 119.6 .
C1 C5 Yb1 72.99(14) .
C1 C5 C24 126.1(2) .
C1 C5 C4 107.4(2) .
C24 C5 Yb1 115.92(15) .
C4 C5 Yb1 77.67(14) .
C4 C5 C24 126.5(2) .
C12 C17 H17 119.3 .
C16 C17 C12 121.4(3) .
C16 C17 H17 119.3 .
C3 C4 Yb1 74.39(13) .
C3 C4 C18 123.9(2) .
C18 C4 Yb1 128.03(15) .
C5 C4 Yb1 72.77(14) .
C5 C4 C3 108.2(2) .
C5 C4 C18 126.9(2) .
C24 C25 H25 119.3 .
C26 C25 C24 121.4(3) .
C26 C25 H25 119.3 .
C6 C11 H11 119.4 .
C10 C11 H11 119.4 .
C10 C11 C6 121.1(2) .
C21 C22 H22 119.8 .
C21 C22 C23 120.5(3) .
C23 C22 H22 119.8 .
C11 C6 C2 123.5(2) .
C11 C6 C7 117.7(2) .
C7 C6 C2 118.7(2) .
C6 C7 H7 119.8 .
C8 C7 C6 120.5(3) .
C8 C7 H7 119.8 .
O2 C37 H37A 110.5 .
O2 C37 H37B 110.5 .
O2 C37 C36 106.3(2) .
H37A C37 H37B 108.7 .
C36 C37 H37A 110.5 .
C36 C37 H37B 110.5 .
C20 C21 H21 120.4 .
C22 C21 C20 119.1(2) .
C22 C21 H21 120.4 .
C11 C10 H10 119.8 .
C11 C10 C9 120.4(3) .
C9 C10 H10 119.8 .
C17 C16 H16 120.1 .
C15 C16 C17 119.8(3) .
C15 C16 H16 120.1 .
C12 C13 C14 121.3(3) .
C12 C13 H13 119.4 .
C14 C13 H13 119.4 .
C18 C23 H23 119.6 .
C22 C23 C18 120.8(2) .
C22 C23 H23 119.6 .
C14 C15 C16 119.5(2) .
C14 C15 H15 120.3 .
C16 C15 H15 120.3 .
C7 C8 H8 119.5 .
C9 C8 C7 121.1(2) .
C9 C8 H8 119.5 .
O2 C34 H34A 110.5 .
O2 C34 H34B 110.5 .
O2 C34 C35 106.0(2) .
H34A C34 H34B 108.7 .
C35 C34 H34A 110.5 .
C35 C34 H34B 110.5 .
C26 C27 H27 120.5 .
C28 C27 H27 120.5 .
C28 C27 C26 119.0(3) .
C25 C26 C27 120.7(3) .
C25 C26 H26 119.6 .
C27 C26 H26 119.6 .
C10 C9 H9 120.5 .
C8 C9 C10 119.1(2) .
C8 C9 H9 120.5 .
C37 C36 H36A 111.1 .
C37 C36 H36B 111.1 .
H36A C36 H36B 109.0 .
C35 C36 C37 103.5(2) .
C35 C36 H36A 111.1 .
C35 C36 H36B 111.1 .
C34 C35 H35A 111.2 .
C34 C35 H35B 111.2 .
C36 C35 C34 102.7(2) .
C36 C35 H35A 111.2 .
C36 C35 H35B 111.2 .
H35A C35 H35B 109.1 .
C29 C28 H28 119.7 .
C27 C28 C29 120.7(3) .
C27 C28 H28 119.7 .
H10A C100 H10B 108.4 .
O3 C100 H10A 110.1 .
O3 C100 H10B 110.1 .
O3 C100 C101 108.0(3) .
C101 C100 H10A 110.1 .
C101 C100 H10B 110.1 .
C100 O3 C103 109.1(2) .
H10C C102 H10D 109.1 .
C103 C102 H10C 111.1 .
C103 C102 H10D 111.1 .
C101 C102 H10C 111.1 .
C101 C102 H10D 111.1 .
C101 C102 C103 103.2(3) .
O3 C103 C102 107.1(3) .
O3 C103 H10E 110.3 .
O3 C103 H10F 110.3 .
C102 C103 H10E 110.3 .
C102 C103 H10F 110.3 .
H10E C103 H10F 108.5 .
C100 C101 H10G 111.0 .
C100 C101 H10H 111.0 .
C102 C101 C100 103.7(3) .
C102 C101 H10G 111.0 .
C102 C101 H10H 111.0 .
H10G C101 H10H 109.0 .
O1 C30 C31 105.3(2) .
C33 C32 C31 102.1(2) .
C30 C31 C32 103.1(2) .
O1 C33 C32 105.2(2) .
C30 O1 Yb1 128.15(15) .
C33 O1 Yb1 121.75(14) .
C33 O1 C30 109.34(19) .
H10I C104 H10J 108.4 .
O4 C104 H10I 110.1 .
O4 C104 H10J 110.1 .
O4 C104 C105 107.9(6) .
C105 C104 H10I 110.1 .
C105 C104 H10J 110.1 .
H10K C107 H10L 108.6 .
O4 C107 H10K 110.4 .
O4 C107 H10L 110.4 .
O4 C107 C106 106.5(7) .
C106 C107 H10K 110.4 .
C106 C107 H10L 110.4 .
C107 O4 C104 106.1(8) .
C107 C106 H10M 111.1 .
C107 C106 H10N 111.1 .
H10M C106 H10N 109.1 .
C105 C106 C107 103.3(6) .
C105 C106 H10M 111.1 .
C105 C106 H10N 111.1 .
C104 C105 H10O 110.9 .
C104 C105 H10P 110.9 .
C106 C105 C104 104.5(6) .
C106 C105 H10O 110.9 .
C106 C105 H10P 110.9 .
H10O C105 H10P 108.9 .

loop_
_geom_bond_atom_site_label_1
_geom_bond_atom_site_label_2
_geom_bond_distance
_geom_bond_site_symmetry_2
Yb1 Br1 2.8932(2) .
Yb1 Br1 2.9216(3) 2_765
Yb1 O2 2.4440(17) .
Yb1 C1 2.704(2) .
Yb1 C2 2.735(2) .
Yb1 C3 2.797(2) .
Yb1 C5 2.757(2) .
Yb1 C4 2.820(2) .
Yb1 O1 2.4302(17) .
Br1 Yb1 2.9216(3) 2_765
O2 C37 1.451(3) .
O2 C34 1.443(3) .
C1 H1 0.9500 .
C1 C2 1.413(3) .
C1 C5 1.408(3) .
C2 C3 1.428(3) .
C2 C6 1.478(3) .
C19 H19 0.9500 .
C19 C18 1.393(3) .
C19 C20 1.381(4) .
C3 C12 1.486(3) .
C3 C4 1.428(3) .
C24 C29 1.397(4) .
C24 C5 1.478(3) .
C24 C25 1.401(3) .
C18 C4 1.479(3) .
C18 C23 1.401(4) .
C12 C17 1.398(3) .
C12 C13 1.385(4) .
C14 H14 0.9500 .
C14 C13 1.390(4) .
C14 C15 1.374(4) .
C20 H20 0.9500 .
C20 C21 1.384(4) .
C29 H29 0.9500 .
C29 C28 1.391(4) .
C5 C4 1.424(3) .
C17 H17 0.9500 .
C17 C16 1.388(4) .
C25 H25 0.9500 .
C25 C26 1.376(4) .
C11 H11 0.9500 .
C11 C6 1.393(4) .
C11 C10 1.384(3) .
C22 H22 0.9500 .
C22 C21 1.382(4) .
C22 C23 1.384(4) .
C6 C7 1.404(3) .
C7 H7 0.9500 .
C7 C8 1.387(3) .
C37 H37A 0.9900 .
C37 H37B 0.9900 .
C37 C36 1.512(4) .
C21 H21 0.9500 .
C10 H10 0.9500 .
C10 C9 1.388(4) .
C16 H16 0.9500 .
C16 C15 1.385(4) .
C13 H13 0.9500 .
C23 H23 0.9500 .
C15 H15 0.9500 .
C8 H8 0.9500 .
C8 C9 1.371(4) .
C34 H34A 0.9900 .
C34 H34B 0.9900 .
C34 C35 1.499(4) .
C27 H27 0.9500 .
C27 C26 1.381(4) .
C27 C28 1.379(4) .
C26 H26 0.9500 .
C9 H9 0.9500 .
C36 H36A 0.9900 .
C36 H36B 0.9900 .
C36 C35 1.492(4) .
C35 H35A 0.9900 .
C35 H35B 0.9900 .
C28 H28 0.9500 .
C100 H10A 0.9900 .
C100 H10B 0.9900 .
C100 O3 1.402(4) .
C100 C101 1.498(4) .
O3 C103 1.420(4) .
C102 H10C 0.9900 .
C102 H10D 0.9900 .
C102 C103 1.500(4) .
C102 C101 1.482(5) .
C103 H10E 0.9900 .
C103 H10F 0.9900 .
C101 H10G 0.9900 .
C101 H10H 0.9900 .
C30 C31 1.519(4) .
C30 O1 1.477(3) .
C32 C31 1.525(4) .
C32 C33 1.523(4) .
C33 O1 1.457(3) .
C104 H10I 0.9900 .
C104 H10J 0.9900 .
C104 O4 1.400(10) .
C104 C105 1.505(7) .
C107 H10K 0.9900 .
C107 H10L 0.9900 .
C107 O4 1.399(9) .
C107 C106 1.509(7) .
C106 H10M 0.9900 .
C106 H10N 0.9900 .
C106 C105 1.501(9) .
C105 H10O 0.9900 .
C105 H10P 0.9900 .

loop_
_geom_torsion_atom_site_label_1
_geom_torsion_atom_site_label_2
_geom_torsion_atom_site_label_3
_geom_torsion_atom_site_label_4
_geom_torsion
Yb1 O2 C37 C36 177.7(2)
Yb1 O2 C34 C35 159.4(2)
Yb1 C1 C2 C3 -70.79(16)
Yb1 C1 C2 C6 115.2(2)
Yb1 C1 C5 C24 -110.0(2)
Yb1 C1 C5 C4 70.72(17)
Yb1 C2 C3 C12 129.1(2)
Yb1 C2 C3 C4 -68.81(16)
Yb1 C2 C6 C11 -45.3(3)
Yb1 C2 C6 C7 131.2(2)
Yb1 C3 C12 C17 -161.49(17)
Yb1 C3 C12 C13 18.3(3)
Yb1 C3 C4 C18 125.7(2)
Yb1 C3 C4 C5 -65.45(16)
Yb1 C5 C4 C3 66.52(16)
Yb1 C5 C4 C18 -125.0(2)
O2 C37 C36 C35 25.0(4)
O2 C34 C35 C36 33.5(3)
C1 C2 C3 Yb1 68.23(16)
C1 C2 C3 C12 -162.7(2)
C1 C2 C3 C4 -0.6(3)
C1 C2 C6 C11 -135.1(3)
C1 C2 C6 C7 41.4(3)
C1 C5 C4 Yb1 -67.51(17)
C1 C5 C4 C3 -1.0(3)
C1 C5 C4 C18 167.5(2)
C2 C1 C5 Yb1 -70.09(17)
C2 C1 C5 C24 179.9(2)
C2 C1 C5 C4 0.6(3)
C2 C3 C12 C17 99.4(3)
C2 C3 C12 C13 -80.9(3)
C2 C3 C4 Yb1 66.42(16)
C2 C3 C4 C18 -167.9(2)
C2 C3 C4 C5 1.0(3)
C2 C6 C7 C8 -176.2(2)
C19 C18 C4 Yb1 40.6(3)
C19 C18 C4 C3 -56.0(3)
C19 C18 C4 C5 137.3(3)
C19 C18 C23 C22 -0.1(4)
C19 C20 C21 C22 0.0(4)
C3 C2 C6 C11 52.1(4)
C3 C2 C6 C7 -131.4(3)
C3 C12 C17 C16 -178.1(2)
C3 C12 C13 C14 179.0(2)
C24 C29 C28 C27 0.5(4)
C24 C5 C4 Yb1 113.2(2)
C24 C5 C4 C3 179.8(2)
C24 C5 C4 C18 -11.8(4)
C24 C25 C26 C27 1.1(4)
C18 C19 C20 C21 -0.8(4)
C12 C3 C4 Yb1 -130.7(2)
C12 C3 C4 C18 -5.1(4)
C12 C3 C4 C5 163.8(2)
C12 C17 C16 C15 -0.9(4)
C20 C19 C18 C4 178.2(2)
C20 C19 C18 C23 0.8(4)
C29 C24 C5 Yb1 -119.0(2)
C29 C24 C5 C1 -31.7(4)
C29 C24 C5 C4 147.4(3)
C29 C24 C25 C26 -1.5(4)
C5 C1 C2 Yb1 70.75(17)
C5 C1 C2 C3 0.0(3)
C5 C1 C2 C6 -174.1(2)
C5 C24 C29 C28 -178.7(3)
C5 C24 C25 C26 177.9(3)
C17 C12 C13 C14 -1.3(4)
C17 C16 C15 C14 -1.2(4)
C4 C3 C12 C17 -60.1(3)
C4 C3 C12 C13 119.6(3)
C4 C18 C23 C22 -177.5(2)
C25 C24 C29 C28 0.6(4)
C25 C24 C5 Yb1 61.7(3)
C25 C24 C5 C1 149.0(3)
C25 C24 C5 C4 -31.9(4)
C11 C6 C7 C8 0.5(4)
C11 C10 C9 C8 0.3(5)
C6 C2 C3 Yb1 -118.0(2)
C6 C2 C3 C12 11.1(4)
C6 C2 C3 C4 173.2(2)
C6 C11 C10 C9 0.2(5)
C6 C7 C8 C9 0.0(4)
C7 C8 C9 C10 -0.4(5)
C37 O2 C34 C35 -18.3(3)
C37 C36 C35 C34 -35.3(4)
C21 C22 C23 C18 -0.7(4)
C10 C11 C6 C2 175.9(3)
C10 C11 C6 C7 -0.6(4)
C13 C12 C17 C16 2.1(4)
C13 C14 C15 C16 2.0(4)
C23 C18 C4 Yb1 -142.09(19)
C23 C18 C4 C3 121.4(3)
C23 C18 C4 C5 -45.4(3)
C23 C22 C21 C20 0.7(4)
C15 C14 C13 C12 -0.7(4)
C34 O2 C37 C36 -4.3(3)
C26 C27 C28 C29 -0.9(5)
C28 C27 C26 C25 0.1(5)
C100 O3 C103 C102 -12.8(4)
O3 C100 C101 C102 22.6(5)
C103 C102 C101 C100 -29.0(4)
C101 C100 O3 C103 -6.2(5)
C101 C102 C103 O3 26.4(4)
C32 C33 O1 Yb1 -154.13(18)
C32 C33 O1 C30 16.6(3)
C31 C30 O1 Yb1 177.72(19)
C31 C30 O1 C33 7.7(3)
C31 C32 C33 O1 -34.0(3)
C33 C32 C31 C30 38.2(3)
O1 C30 C31 C32 -28.8(3)
C107 C106 C105 C104 -9(2)
O4 C104 C105 C106 -11(2)
O4 C107 C106 C105 27.5(18)
C106 C107 O4 C104 -35.6(10)
C105 C104 O4 C107 29.4(14)
